data_4347768
loop_
_publ_author_name
'Yang, Hui'
'Hu, Chun-Li'
'Mao, Jiang-Gao'

_publ_section_title
;
 Ln2Ga[B3O6(OH)]2[B7O9(OH)2](CH3CO2)2 (Ln = Y, Sm, Eu, Gd, Dy): A Series
 of Lanthanide Galloborates Decorated by Acetate Anions.
;
_journal_issue 12
_journal_name_full 'Inorganic chemistry'
_journal_page_first 6051
_journal_page_last 6060
_journal_paper_doi 10.1021/acs.inorgchem.6b00584
_journal_volume 55
_journal_year 2016
_chemical_formula_sum 'C4 H10 B13 Eu2 Ga O29'
_chemical_formula_weight 1036.29
_space_group_IT_number 15
_space_group_name_Hall '-C 2yc'
_space_group_name_H-M_alt 'C 1 2/c 1'
_symmetry_cell_setting monoclinic
_symmetry_space_group_name_H-M 'C 1 2/c 1'
_atom_sites_solution_hydrogens geom
_atom_sites_solution_primary direct
_atom_sites_solution_secondary difmap
_audit_creation_method SHELXL-97
_cell_angle_alpha 90.00
_cell_angle_beta 105.636(10)
_cell_angle_gamma 90.00
_cell_formula_units_Z 4
_cell_length_a 19.2923(16)
_cell_length_b 8.5902(6)
_cell_length_c 17.2909(16)
_cell_measurement_reflns_used 2408
_cell_measurement_temperature 293(2)
_cell_measurement_theta_max 29.2530
_cell_measurement_theta_min 2.9770
_cell_volume 2759.5(4)
_computing_structure_refinement 'SHELXL-97 (Sheldrick, 1997)'
_computing_structure_solution 'SHELXS-97 (Sheldrick, 1990)'
_diffrn_ambient_temperature 293(2)
_diffrn_measured_fraction_theta_full 0.961
_diffrn_measured_fraction_theta_max 0.961
_diffrn_measurement_device_type 'SuperNova, Dual, Cu at zero, Atlas'
_diffrn_radiation_monochromator graphite
_diffrn_radiation_source 'fine-focus sealed tube'
_diffrn_radiation_type MoK\a
_diffrn_radiation_wavelength 0.71073
_diffrn_reflns_av_R_equivalents 0.0487
_diffrn_reflns_av_sigmaI/netI 0.0558
_diffrn_reflns_limit_h_max 21
_diffrn_reflns_limit_h_min -22
_diffrn_reflns_limit_k_max 8
_diffrn_reflns_limit_k_min -9
_diffrn_reflns_limit_l_max 20
_diffrn_reflns_limit_l_min -16
_diffrn_reflns_number 5555
_diffrn_reflns_theta_full 24.40
_diffrn_reflns_theta_max 24.40
_diffrn_reflns_theta_min 2.45
_exptl_absorpt_coefficient_mu 5.578
_exptl_absorpt_correction_T_max 1.00000
_exptl_absorpt_correction_T_min 0.54094
_exptl_absorpt_correction_type multi-scan
_exptl_crystal_colour Colorless
_exptl_crystal_density_diffrn 2.494
_exptl_crystal_density_method 'not measured'
_exptl_crystal_description Prism
_exptl_crystal_F_000 1952
_exptl_crystal_size_max 0.12
_exptl_crystal_size_mid 0.06
_exptl_crystal_size_min 0.05
_refine_diff_density_max 1.922
_refine_diff_density_min -1.581
_refine_diff_density_rms 0.223
_refine_ls_extinction_method none
_refine_ls_goodness_of_fit_ref 1.069
_refine_ls_hydrogen_treatment mixed
_refine_ls_matrix_type full
_refine_ls_number_parameters 224
_refine_ls_number_reflns 2182
_refine_ls_number_restraints 18
_refine_ls_restrained_S_all 1.065
_refine_ls_R_factor_all 0.0476
_refine_ls_R_factor_gt 0.0393
_refine_ls_shift/su_max 0.001
_refine_ls_shift/su_mean 0.000
_refine_ls_structure_factor_coef Fsqd
_refine_ls_weighting_details 'calc w=1/[\s^2^(Fo^2^)+(0.0490P)^2^+18.9330P] where P=(Fo^2^+2Fc^2^)/3'
_refine_ls_weighting_scheme calc
_refine_ls_wR_factor_gt 0.0929
_refine_ls_wR_factor_ref 0.0984
_reflns_number_gt 1898
_reflns_number_total 2182
_reflns_threshold_expression >2sigma(I)
_cod_data_source_file ic6b00584_si_002.cif
_cod_data_source_block 3
_cod_original_sg_symbol_H-M C2/c
_cod_database_code 4347768

loop_
_symmetry_equiv_pos_as_xyz
'x, y, z'
'-x, y, -z+1/2'
'x+1/2, y+1/2, z'
'-x+1/2, y+1/2, -z+1/2'
'-x, -y, -z'
'x, -y, z-1/2'
'-x+1/2, -y+1/2, -z'
'x+1/2, -y+1/2, z-1/2'

loop_
_atom_site_label
_atom_site_type_symbol
_atom_site_fract_x
_atom_site_fract_y
_atom_site_fract_z
_atom_site_U_iso_or_equiv
_atom_site_adp_type
_atom_site_occupancy
_atom_site_symmetry_multiplicity
_atom_site_calc_flag
_atom_site_refinement_flags
Eu1 Eu 0.343953(19) 0.82612(5) 0.18931(2) 0.01047(17) Uani 1 1 d .
Ga1 Ga 0.7500 0.7500 0.5000 0.0127(3) Uani 1 2 d S
B1 B 0.5614(5) 1.1698(12) 0.2481(7) 0.022(2) Uani 1 1 d .
B2 B 0.5000 0.9203(15) 0.2500 0.009(2) Uani 1 2 d SU
B3 B 0.4955(5) 0.7134(11) 0.3505(6) 0.016(2) Uani 1 1 d U
B4 B 0.6013(5) 0.6327(11) 0.4587(6) 0.016(2) Uani 1 1 d .
B5 B 0.6721(5) 0.5800(10) 0.5983(5) 0.0112(19) Uani 1 1 d .
B6 B 0.7220(5) 0.5144(10) 0.7416(5) 0.0095(18) Uani 1 1 d U
B7 B 0.6920(5) 0.7925(11) 0.7597(6) 0.020(2) Uani 1 1 d .
O1 O 0.5000 1.2481(10) 0.2500 0.037(3) Uani 1 2 d S
O2 O 0.5603(3) 1.0127(6) 0.2395(3) 0.0145(12) Uani 1 1 d .
O3 O 0.5323(3) 0.8221(6) 0.3195(3) 0.0132(12) Uani 1 1 d .
O4 O 0.4227(3) 0.6996(7) 0.3140(3) 0.0205(14) Uani 1 1 d .
H4A H 0.4067 0.6241 0.3326 0.031 Uiso 1 1 calc R
O5 O 0.5302(3) 0.6239(7) 0.4133(3) 0.0241(14) Uani 1 1 d .
O6 O 0.6532(3) 0.7000(6) 0.4318(3) 0.0115(12) Uani 1 1 d .
O7 O 0.6122(3) 0.5670(7) 0.5332(3) 0.0188(13) Uani 1 1 d .
O8 O 0.7303(3) 0.6668(6) 0.5957(3) 0.0134(12) Uani 1 1 d .
O11 O 0.7424(3) 0.6813(6) 0.7611(3) 0.0113(12) Uani 1 1 d .
O12 O 0.7081(3) 0.9476(6) 0.7630(3) 0.0124(12) Uani 1 1 d .
O13 O 0.6226(3) 0.7457(7) 0.7540(4) 0.0272(15) Uani 1 1 d .
O14 O 0.3495(3) 1.0299(7) 0.0953(3) 0.0194(13) Uani 1 1 d .
O15 O 0.2836(3) 0.9591(7) -0.0275(3) 0.0185(13) Uani 1 1 d .
O10 O 0.6955(3) 0.4423(6) 0.8036(3) 0.0138(12) Uani 1 1 d .
H10A H 0.7038 0.3486 0.8048 0.017 Uiso 1 1 calc R
O9 O 0.6687(3) 0.5001(6) 0.6647(3) 0.0138(12) Uani 1 1 d .
C1 C 0.3256(5) 1.0511(10) 0.0215(5) 0.025(2) Uani 1 1 d .
C2 C 0.3469(8) 1.1971(14) -0.0143(8) 0.071(5) Uani 1 1 d .
H2A H 0.3778 1.2587 0.0274 0.106 Uiso 1 1 calc R
H2B H 0.3046 1.2559 -0.0397 0.106 Uiso 1 1 calc R
H2C H 0.3721 1.1700 -0.0534 0.106 Uiso 1 1 calc R

loop_
_atom_site_aniso_label
_atom_site_aniso_U_11
_atom_site_aniso_U_22
_atom_site_aniso_U_33
_atom_site_aniso_U_23
_atom_site_aniso_U_13
_atom_site_aniso_U_12
Eu1 0.0070(2) 0.0100(3) 0.0142(3) -0.00054(16) 0.00254(18) -0.00018(16)
Ga1 0.0103(6) 0.0142(7) 0.0132(6) 0.0006(5) 0.0027(5) -0.0018(5)
B1 0.009(5) 0.023(6) 0.035(6) -0.002(5) 0.006(4) 0.002(4)
B2 0.007(3) 0.009(4) 0.010(3) 0.000 0.001(3) 0.000
B3 0.013(3) 0.018(3) 0.017(3) 0.000(2) 0.005(2) -0.004(2)
B4 0.014(5) 0.018(5) 0.017(5) -0.001(4) 0.002(4) -0.003(4)
B5 0.010(4) 0.004(4) 0.020(5) -0.002(4) 0.003(4) 0.003(4)
B6 0.008(3) 0.009(3) 0.012(3) 0.001(2) 0.003(2) 0.000(2)
B7 0.021(5) 0.015(5) 0.026(6) 0.004(4) 0.013(5) -0.002(4)
O1 0.015(5) 0.012(5) 0.088(8) 0.000 0.022(5) 0.000
O2 0.013(3) 0.009(3) 0.022(3) 0.002(2) 0.006(2) 0.002(2)
O3 0.011(3) 0.012(3) 0.018(3) 0.001(2) 0.006(2) -0.001(2)
O4 0.016(3) 0.019(3) 0.024(3) 0.010(3) 0.002(3) -0.007(3)
O5 0.011(3) 0.033(4) 0.024(3) 0.015(3) -0.003(3) -0.005(3)
O6 0.010(3) 0.009(3) 0.014(3) 0.000(2) -0.001(2) -0.001(2)
O7 0.011(3) 0.023(3) 0.020(3) 0.007(3) 0.000(2) -0.009(3)
O8 0.009(3) 0.017(3) 0.012(3) 0.002(2) 0.001(2) -0.004(2)
O11 0.004(3) 0.011(3) 0.019(3) 0.002(2) 0.004(2) 0.003(2)
O12 0.010(3) 0.004(3) 0.024(3) 0.000(2) 0.006(2) 0.000(2)
O13 0.012(3) 0.010(3) 0.062(4) -0.002(3) 0.014(3) -0.001(3)
O14 0.019(3) 0.016(3) 0.019(3) 0.001(3) 0.000(2) -0.002(3)
O15 0.019(3) 0.018(3) 0.017(3) 0.002(3) 0.004(2) -0.005(3)
O10 0.014(3) 0.008(3) 0.021(3) 0.002(2) 0.008(2) 0.003(2)
O9 0.013(3) 0.014(3) 0.014(3) 0.001(2) 0.003(2) -0.004(2)
C1 0.038(6) 0.017(5) 0.022(5) 0.001(4) 0.010(4) -0.011(5)
C2 0.104(12) 0.036(8) 0.059(8) 0.016(6) -0.001(8) -0.046(8)

loop_
_atom_type_symbol
_atom_type_description
_atom_type_scat_dispersion_real
_atom_type_scat_dispersion_imag
_atom_type_scat_source
C C 0.0033 0.0016 'International Tables Vol C Tables 4.2.6.8 and 6.1.1.4'
H H 0.0000 0.0000 'International Tables Vol C Tables 4.2.6.8 and 6.1.1.4'
B B 0.0013 0.0007 'International Tables Vol C Tables 4.2.6.8 and 6.1.1.4'
Eu Eu -0.1578 3.6682 'International Tables Vol C Tables 4.2.6.8 and 6.1.1.4'
Ga Ga 0.2307 1.6083 'International Tables Vol C Tables 4.2.6.8 and 6.1.1.4'
O O 0.0106 0.0060 'International Tables Vol C Tables 4.2.6.8 and 6.1.1.4'

loop_
_geom_angle_atom_site_label_1
_geom_angle_atom_site_label_2
_geom_angle_atom_site_label_3
_geom_angle
_geom_angle_site_symmetry_1
_geom_angle_site_symmetry_3
O8 Eu1 O6 69.06(17) 8_465 2_655
O8 Eu1 O14 73.71(18) 8_465 .
O6 Eu1 O14 73.78(18) 2_655 .
O8 Eu1 O12 79.56(17) 8_465 5_676
O6 Eu1 O12 140.76(17) 2_655 5_676
O14 Eu1 O12 75.25(18) . 5_676
O8 Eu1 O3 134.96(18) 8_465 2_655
O6 Eu1 O3 71.44(18) 2_655 2_655
O14 Eu1 O3 75.27(18) . 2_655
O12 Eu1 O3 122.32(17) 5_676 2_655
O8 Eu1 O10 79.24(18) 8_465 5_666
O6 Eu1 O10 72.21(16) 2_655 5_666
O14 Eu1 O10 142.25(18) . 5_666
O12 Eu1 O10 125.11(15) 5_676 5_666
O3 Eu1 O10 108.30(17) 2_655 5_666
O8 Eu1 O2 138.61(18) 8_465 2_655
O6 Eu1 O2 122.49(16) 2_655 2_655
O14 Eu1 O2 72.90(18) . 2_655
O12 Eu1 O2 68.85(16) 5_676 2_655
O3 Eu1 O2 55.51(17) 2_655 2_655
O10 Eu1 O2 141.10(18) 5_666 2_655
O8 Eu1 O4 146.59(18) 8_465 .
O6 Eu1 O4 113.93(18) 2_655 .
O14 Eu1 O4 139.70(18) . .
O12 Eu1 O4 105.27(18) 5_676 .
O3 Eu1 O4 70.88(17) 2_655 .
O10 Eu1 O4 71.00(18) 5_666 .
O2 Eu1 O4 70.19(18) 2_655 .
O8 Eu1 O11 69.15(17) 8_465 8_465
O6 Eu1 O11 127.80(17) 2_655 8_465
O14 Eu1 O11 121.20(18) . 8_465
O12 Eu1 O11 54.66(16) 5_676 8_465
O3 Eu1 O11 155.84(18) 2_655 8_465
O10 Eu1 O11 70.50(16) 5_666 8_465
O2 Eu1 O11 109.48(16) 2_655 8_465
O4 Eu1 O11 86.52(17) . 8_465
O8 Eu1 B2 152.96(19) 8_465 .
O6 Eu1 B2 99.86(16) 2_655 .
O14 Eu1 B2 79.6(2) . .
O12 Eu1 B2 97.6(2) 5_676 .
O3 Eu1 B2 28.64(18) 2_655 .
O10 Eu1 B2 122.0(3) 5_666 .
O2 Eu1 B2 28.8(2) 2_655 .
O4 Eu1 B2 60.3(2) . .
O11 Eu1 B2 130.76(13) 8_465 .
O8 Eu1 B6 62.8(2) 8_465 8_465
O6 Eu1 B6 131.9(2) 2_655 8_465
O14 Eu1 B6 93.0(2) . 8_465
O12 Eu1 B6 28.6(2) 5_676 8_465
O3 Eu1 B6 150.4(2) 2_655 8_465
O10 Eu1 B6 97.6(2) 5_666 8_465
O2 Eu1 B6 95.3(2) 2_655 8_465
O4 Eu1 B6 105.9(2) . 8_465
O11 Eu1 B6 29.28(19) 8_465 8_465
B2 Eu1 B6 123.4(2) . 8_465
O8 Eu1 Ga1 34.24(12) 8_465 2_655
O6 Eu1 Ga1 35.25(12) 2_655 2_655
O14 Eu1 Ga1 66.03(13) . 2_655
O12 Eu1 Ga1 108.85(12) 5_676 2_655
O3 Eu1 Ga1 102.56(13) 2_655 2_655
O10 Eu1 Ga1 76.75(12) 5_666 2_655
O2 Eu1 Ga1 137.59(12) 2_655 2_655
O4 Eu1 Ga1 142.45(13) . 2_655
O11 Eu1 Ga1 100.58(12) 8_465 2_655
B2 Eu1 Ga1 128.168(16) . 2_655
B6 Eu1 Ga1 96.87(17) 8_465 2_655
O8 Ga1 O8 180.000(1) . 7_666
O8 Ga1 O6 93.4(2) . .
O8 Ga1 O6 86.6(2) 7_666 .
O8 Ga1 O6 86.6(2) . 7_666
O8 Ga1 O6 93.4(2) 7_666 7_666
O6 Ga1 O6 180.000(1) . 7_666
O8 Ga1 O15 88.7(2) . 2_655
O8 Ga1 O15 91.3(2) 7_666 2_655
O6 Ga1 O15 91.3(2) . 2_655
O6 Ga1 O15 88.7(2) 7_666 2_655
O8 Ga1 O15 91.3(2) . 8_566
O8 Ga1 O15 88.7(2) 7_666 8_566
O6 Ga1 O15 88.7(2) . 8_566
O6 Ga1 O15 91.3(2) 7_666 8_566
O15 Ga1 O15 180.000(1) 2_655 8_566
O8 Ga1 Eu1 43.15(16) . 8_566
O8 Ga1 Eu1 136.85(16) 7_666 8_566
O6 Ga1 Eu1 135.96(14) . 8_566
O6 Ga1 Eu1 44.04(14) 7_666 8_566
O15 Ga1 Eu1 93.85(15) 2_655 8_566
O15 Ga1 Eu1 86.15(15) 8_566 8_566
O8 Ga1 Eu1 136.85(16) . 2_655
O8 Ga1 Eu1 43.15(16) 7_666 2_655
O6 Ga1 Eu1 44.04(14) . 2_655
O6 Ga1 Eu1 135.96(14) 7_666 2_655
O15 Ga1 Eu1 86.15(15) 2_655 2_655
O15 Ga1 Eu1 93.85(15) 8_566 2_655
Eu1 Ga1 Eu1 180.0 8_566 2_655
O2 B1 O13 121.7(8) . 6_575
O2 B1 O1 120.1(8) . .
O13 B1 O1 118.2(9) 6_575 .
O2 B2 O2 114.1(9) . 2_655
O2 B2 O3 112.9(3) . 2_655
O2 B2 O3 103.8(3) 2_655 2_655
O2 B2 O3 103.8(3) . .
O2 B2 O3 112.9(3) 2_655 .
O3 B2 O3 109.6(9) 2_655 .
O2 B2 Eu1 148.9(4) . .
O2 B2 Eu1 55.6(3) 2_655 .
O3 B2 Eu1 52.8(2) 2_655 .
O3 B2 Eu1 107.2(4) . .
O2 B2 Eu1 55.6(3) . 2_655
O2 B2 Eu1 148.9(4) 2_655 2_655
O3 B2 Eu1 107.2(4) 2_655 2_655
O3 B2 Eu1 52.8(2) . 2_655
Eu1 B2 Eu1 148.9(5) . 2_655
O5 B3 O3 120.5(8) . .
O5 B3 O4 122.7(7) . .
O3 B3 O4 116.9(8) . .
O6 B4 O7 124.4(8) . .
O6 B4 O5 122.9(8) . .
O7 B4 O5 112.8(7) . .
O9 B5 O8 122.3(7) . .
O9 B5 O7 115.3(7) . .
O8 B5 O7 122.3(7) . .
O10 B6 O9 109.7(6) . .
O10 B6 O12 112.4(6) . 4_646
O9 B6 O12 110.3(6) . 4_646
O10 B6 O11 111.5(6) . .
O9 B6 O11 111.4(6) . .
O12 B6 O11 101.2(6) 4_646 .
O10 B6 Eu1 149.8(6) . 8_566
O9 B6 Eu1 100.3(4) . 8_566
O12 B6 Eu1 51.5(3) 4_646 8_566
O11 B6 Eu1 57.5(3) . 8_566
O11 B7 O12 122.1(8) . .
O11 B7 O13 118.3(8) . .
O12 B7 O13 119.6(8) . .
B1 O1 B1 121.3(11) . 2_655
B1 O2 B2 121.1(7) . .
B1 O2 Eu1 126.5(5) . 2_655
B2 O2 Eu1 95.6(4) . 2_655
B3 O3 B2 124.3(6) . .
B3 O3 Eu1 131.0(5) . 2_655
B2 O3 Eu1 98.6(2) . 2_655
B3 O4 Eu1 131.1(5) . .
B3 O4 H4A 109.5 . .
Eu1 O4 H4A 118.1 . .
B3 O5 B4 128.6(7) . .
B4 O6 Ga1 124.1(5) . .
B4 O6 Eu1 134.4(5) . 2_655
Ga1 O6 Eu1 100.7(2) . 2_655
B4 O7 B5 127.9(6) . .
B5 O8 Ga1 125.9(5) . .
B5 O8 Eu1 128.2(5) . 8_566
Ga1 O8 Eu1 102.6(2) . 8_566
B7 O11 B6 121.6(6) . .
B7 O11 Eu1 129.8(5) . 8_566
B6 O11 Eu1 93.2(4) . 8_566
B7 O12 B6 125.0(6) . 4_656
B7 O12 Eu1 133.1(5) . 5_676
B6 O12 Eu1 99.9(4) 4_656 5_676
B1 O13 B7 130.9(7) 6_576 .
C1 O14 Eu1 136.4(6) . .
C1 O15 Ga1 125.7(5) . 2_655
B6 O10 Eu1 128.3(5) . 5_666
B6 O10 H10A 109.5 . .
Eu1 O10 H10A 29.9 5_666 .
B5 O9 B6 123.4(6) . .
O14 C1 O15 125.6(8) . .
O14 C1 C2 118.4(9) . .
O15 C1 C2 116.0(8) . .
C1 C2 H2A 109.5 . .
C1 C2 H2B 109.5 . .
H2A C2 H2B 109.5 . .
C1 C2 H2C 109.5 . .
H2A C2 H2C 109.5 . .
H2B C2 H2C 109.5 . .

loop_
_geom_bond_atom_site_label_1
_geom_bond_atom_site_label_2
_geom_bond_distance
_geom_bond_site_symmetry_2
Eu1 O8 2.349(5) 8_465
Eu1 O6 2.371(5) 2_655
Eu1 O14 2.410(5) .
Eu1 O12 2.432(5) 5_676
Eu1 O3 2.432(5) 2_655
Eu1 O10 2.442(5) 5_666
Eu1 O2 2.504(5) 2_655
Eu1 O4 2.525(6) .
Eu1 O11 2.587(5) 8_465
Eu1 B2 3.019(3) .
Eu1 B6 3.062(8) 8_465
Eu1 Ga1 3.3510(5) 2_655
Ga1 O8 1.932(5) .
Ga1 O8 1.932(5) 7_666
Ga1 O6 1.968(5) .
Ga1 O6 1.968(5) 7_666
Ga1 O15 2.010(5) 2_655
Ga1 O15 2.010(5) 8_566
Ga1 Eu1 3.3510(5) 8_566
Ga1 Eu1 3.3510(5) 2_655
B1 O2 1.358(11) .
B1 O13 1.365(11) 6_575
B1 O1 1.371(10) .
B2 O2 1.460(9) .
B2 O2 1.460(9) 2_655
B2 O3 1.463(9) 2_655
B2 O3 1.463(9) .
B2 Eu1 3.019(3) 2_655
B3 O5 1.351(11) .
B3 O3 1.367(10) .
B3 O4 1.381(11) .
B4 O6 1.344(10) .
B4 O7 1.368(11) .
B4 O5 1.388(11) .
B5 O9 1.355(10) .
B5 O8 1.359(10) .
B5 O7 1.384(10) .
B6 O10 1.446(9) .
B6 O9 1.451(10) .
B6 O12 1.487(9) 4_646
B6 O11 1.500(10) .
B6 Eu1 3.062(8) 8_566
B7 O11 1.359(11) .
B7 O12 1.366(11) .
B7 O13 1.376(11) .
O1 B1 1.371(10) 2_655
O2 Eu1 2.504(5) 2_655
O3 Eu1 2.432(5) 2_655
O4 H4A 0.8200 .
O6 Eu1 2.371(5) 2_655
O8 Eu1 2.349(5) 8_566
O11 Eu1 2.587(5) 8_566
O12 B6 1.487(10) 4_656
O12 Eu1 2.432(5) 5_676
O13 B1 1.365(11) 6_576
O14 C1 1.248(10) .
O15 C1 1.277(10) .
O15 Ga1 2.010(5) 2_655
O10 Eu1 2.442(5) 5_666
O10 H10A 0.8200 .
C1 C2 1.505(13) .
C2 H2A 0.9600 .
C2 H2B 0.9600 .
C2 H2C 0.9600 .

loop_
_geom_hbond_atom_site_label_D
_geom_hbond_atom_site_label_H
_geom_hbond_atom_site_label_A
_geom_hbond_distance_DH
_geom_hbond_distance_HA
_geom_hbond_distance_DA
_geom_hbond_angle_DHA
_geom_hbond_site_symmetry_A
O4 H4A O9 0.82 1.82 2.557(7) 149.8 5_666
O10 H10A O11 0.82 2.25 2.905(7) 136.7 4_646
O10 H10A O8 0.82 2.42 3.055(7) 135.5 4_646
